data_4111621
loop_
_publ_author_name
'Maria Paz Martin-Redondo'
'Ludmila Scoles'
'Brian T. Sterenberg'
'Konstantin A. Udachin'
'Arthur J. Carty'

_publ_contact_author_address
;
Steacie Institute for Molecular Sciences, National Research Council Canada, 
100 Sussex Drive, Ottawa, Ontario, Canada K1A 0R6
;
_publ_contact_author_email acarty@pco-bcp.gc.ca
_publ_contact_author_name 'Arthur J. Carty'
_publ_section_title
;
 Metal-Templated Diyne Cyclodimerization and Cyclotrimerization
;
_journal_name_full 'Journal of the American Chemical Society'
_journal_page_first 5038
_journal_page_last 5039
_journal_paper_doi 10.1021/ja050155c
_journal_volume 127
_journal_year 2005
_chemical_absolute_configuration ad
_chemical_formula_sum 'C86.2 H64.4 Cl10.4 P6 Pt3'
_chemical_formula_weight 2239.95
_chemical_name_systematic
; 
 ? 
;
_space_group_IT_number 20
_symmetry_cell_setting orthorhombic
_symmetry_space_group_name_Hall 'C 2c 2'
_symmetry_space_group_name_H-M 'C 2 2 21'
_atom_sites_solution_hydrogens geom
_atom_sites_solution_primary direct
_atom_sites_solution_secondary difmap
_audit_creation_method SHELXL-97
_cell_angle_alpha 90.00
_cell_angle_beta 90.00
_cell_angle_gamma 90.00
_cell_formula_units_Z 4
_cell_length_a 14.1487(10)
_cell_length_b 27.8078(19)
_cell_length_c 23.1818(16)
_cell_measurement_temperature 173(2)
_cell_volume 9120.7(11)
_computing_structure_refinement 'SHELXL-97 (Sheldrick, 1997)'
_computing_structure_solution 'SHELXS-97 (Sheldrick, 1990)'
_diffrn_ambient_temperature 173(2)
_diffrn_measured_fraction_theta_full 0.995
_diffrn_measured_fraction_theta_max 0.995
_diffrn_radiation_monochromator graphite
_diffrn_radiation_source 'fine-focus sealed tube'
_diffrn_radiation_type MoK\a
_diffrn_radiation_wavelength 0.71073
_diffrn_reflns_av_R_equivalents 0.1100
_diffrn_reflns_av_sigmaI/netI 0.0913
_diffrn_reflns_limit_h_max 19
_diffrn_reflns_limit_h_min -18
_diffrn_reflns_limit_k_max 37
_diffrn_reflns_limit_k_min -37
_diffrn_reflns_limit_l_max 31
_diffrn_reflns_limit_l_min -30
_diffrn_reflns_number 54585
_diffrn_reflns_theta_full 28.78
_diffrn_reflns_theta_max 28.78
_diffrn_reflns_theta_min 1.46
_exptl_absorpt_coefficient_mu 5.041
_exptl_absorpt_correction_T_max 0.5185
_exptl_absorpt_correction_T_min 0.2377
_exptl_absorpt_correction_type multi-scan
_exptl_absorpt_process_details sadabs
_exptl_crystal_density_diffrn 1.631
_exptl_crystal_F_000 4330
_exptl_crystal_size_max 0.40
_exptl_crystal_size_mid 0.25
_exptl_crystal_size_min 0.15
_refine_diff_density_max 2.314
_refine_diff_density_min -0.784
_refine_diff_density_rms 0.204
_refine_ls_abs_structure_details 'Flack H D (1983), Acta Cryst. A39, 876-881'
_refine_ls_abs_structure_Flack -0.017(10)
_refine_ls_extinction_method none
_refine_ls_goodness_of_fit_ref 0.981
_refine_ls_hydrogen_treatment constr
_refine_ls_matrix_type full
_refine_ls_number_parameters 594
_refine_ls_number_reflns 11838
_refine_ls_number_restraints 173
_refine_ls_restrained_S_all 0.983
_refine_ls_R_factor_all 0.0953
_refine_ls_R_factor_gt 0.0564
_refine_ls_shift/su_max 0.015
_refine_ls_shift/su_mean 0.001
_refine_ls_structure_factor_coef Fsqd
_refine_ls_weighting_details 'calc w=1/[\s^2^(Fo^2^)+(0.0780P)^2^+0.0000P] where P=(Fo^2^+2Fc^2^)/3'
_refine_ls_weighting_scheme calc
_refine_ls_wR_factor_gt 0.1233
_refine_ls_wR_factor_ref 0.1397
_reflns_number_gt 8199
_reflns_number_total 11838
_reflns_threshold_expression >2sigma(I)
_cod_data_source_file ja050155csi20050228_041455.cif
_cod_data_source_block ld61
_cod_original_formula_sum 'C86.20 H64.40 Cl10.40 P6 Pt3'
_cod_database_code 4111621

loop_
_symmetry_equiv_pos_as_xyz
'x, y, z'
'-x, -y, z+1/2'
'-x, y, -z+1/2'
'x, -y, -z'
'x+1/2, y+1/2, z'
'-x+1/2, -y+1/2, z+1/2'
'-x+1/2, y+1/2, -z+1/2'
'x+1/2, -y+1/2, -z'

loop_
_atom_site_label
_atom_site_type_symbol
_atom_site_fract_x
_atom_site_fract_y
_atom_site_fract_z
_atom_site_U_iso_or_equiv
_atom_site_adp_type
_atom_site_occupancy
_atom_site_symmetry_multiplicity
_atom_site_calc_flag
_atom_site_refinement_flags
_atom_site_disorder_assembly
_atom_site_disorder_group
Pt1 Pt 0.889106(11) 0.697246(6) 0.961178(6) 0.03575(3) Uani 1 1 d . . .
Pt2 Pt 1.0000 1.015413(7) 0.7500 0.03299(5) Uani 1 2 d S . .
P1 P 0.88864(8) 0.77265(4) 0.93295(4) 0.0327(3) Uani 1 1 d . . .
P2 P 0.94624(8) 0.67728(4) 0.87611(4) 0.0314(3) Uani 1 1 d . . .
Cl1 Cl 0.83068(10) 0.72021(5) 1.05368(4) 0.0554(4) Uani 1 1 d . . .
Cl2 Cl 0.88906(10) 0.61527(4) 0.98833(5) 0.0612(3) Uani 1 1 d . . .
Cl3 Cl 0.97249(8) 1.07503(4) 0.82069(5) 0.0480(3) Uani 1 1 d . A .
C1 C 0.9887(3) 0.73122(12) 0.77434(15) 0.0328(10) Uani 1 1 d . . .
C2 C 0.9585(3) 0.73305(14) 0.83370(15) 0.0305(10) Uani 1 1 d . . .
C3 C 0.9386(3) 0.77465(14) 0.85931(14) 0.0300(10) Uani 1 1 d . . .
C4 C 0.9556(3) 0.81975(13) 0.83334(15) 0.0313(10) Uani 1 1 d . . .
C5 C 0.9724(3) 0.85597(15) 0.80925(16) 0.0380(12) Uani 1 1 d . A .
C6 C 0.9908(3) 0.90040(13) 0.77764(15) 0.0352(10) Uani 1 1 d . . .
C10 C 0.9624(3) 0.81270(15) 0.97599(14) 0.0366(10) Uani 1 1 d U . .
C11 C 1.0474(3) 0.7978(2) 0.9920(2) 0.0646(14) Uani 1 1 d U . .
H11 H 1.0702 0.7675 0.9792 0.078 Uiso 1 1 calc R . .
C12 C 1.1035(4) 0.8263(2) 1.0275(3) 0.0770(16) Uani 1 1 d U . .
H12 H 1.1632 0.8150 1.0404 0.092 Uiso 1 1 calc R . .
C13 C 1.0731(4) 0.8690(2) 1.0429(2) 0.0660(14) Uani 1 1 d U . .
H13 H 1.1131 0.8888 1.0657 0.079 Uiso 1 1 calc R . .
C14 C 0.9894(4) 0.88530(19) 1.0280(2) 0.0708(14) Uani 1 1 d U . .
H14 H 0.9697 0.9167 1.0389 0.085 Uiso 1 1 calc R . .
C15 C 0.9302(4) 0.8555(2) 0.9959(2) 0.0610(14) Uani 1 1 d U . .
H15 H 0.8672 0.8652 0.9880 0.073 Uiso 1 1 calc R . .
C20 C 0.7713(3) 0.79892(16) 0.92356(16) 0.0380(10) Uani 1 1 d U . .
C21 C 0.7190(3) 0.81116(18) 0.97200(18) 0.0558(14) Uani 1 1 d U . .
H21 H 0.7474 0.8086 1.0090 0.067 Uiso 1 1 calc R . .
C22 C 0.6255(3) 0.82714(17) 0.9678(2) 0.0524(12) Uani 1 1 d U . .
H22 H 0.5908 0.8365 1.0010 0.063 Uiso 1 1 calc R . .
C23 C 0.5851(3) 0.82881(19) 0.9130(2) 0.0606(15) Uani 1 1 d U . .
H23 H 0.5209 0.8382 0.9091 0.073 Uiso 1 1 calc R . .
C24 C 0.6362(4) 0.8172(2) 0.8644(2) 0.0732(19) Uani 1 1 d U . .
H24 H 0.6082 0.8200 0.8274 0.088 Uiso 1 1 calc R . .
C25 C 0.7271(3) 0.8016(2) 0.86965(18) 0.0562(13) Uani 1 1 d U . .
H25 H 0.7612 0.7924 0.8361 0.067 Uiso 1 1 calc R . .
C30 C 1.0648(3) 0.65167(16) 0.87678(15) 0.0413(10) Uani 1 1 d U . .
C31 C 1.0744(4) 0.60416(19) 0.8938(2) 0.0643(14) Uani 1 1 d U . .
H31 H 1.0207 0.5850 0.9026 0.077 Uiso 1 1 calc R . .
C32 C 1.1675(5) 0.5852(2) 0.8975(2) 0.0802(16) Uani 1 1 d U . .
H32 H 1.1769 0.5521 0.9059 0.096 Uiso 1 1 calc R . .
C33 C 1.2432(4) 0.6146(2) 0.8891(2) 0.0764(15) Uani 1 1 d U . .
H33 H 1.3050 0.6019 0.8939 0.092 Uiso 1 1 calc R . .
C34 C 1.2330(4) 0.6600(2) 0.8746(2) 0.0659(14) Uani 1 1 d U . .
H34 H 1.2872 0.6794 0.8679 0.079 Uiso 1 1 calc R . .
C35 C 1.1443(3) 0.67946(19) 0.86904(19) 0.0506(12) Uani 1 1 d U . .
H35 H 1.1376 0.7126 0.8597 0.061 Uiso 1 1 calc R . .
C40 C 0.8728(3) 0.63951(15) 0.83310(18) 0.0434(11) Uani 1 1 d U . .
C41 C 0.9043(5) 0.6047(2) 0.7970(3) 0.0876(17) Uani 1 1 d U . .
H41 H 0.9701 0.5981 0.7948 0.105 Uiso 1 1 calc R . .
C42 C 0.8410(5) 0.5783(3) 0.7629(3) 0.0985(18) Uani 1 1 d U . .
H42 H 0.8649 0.5544 0.7374 0.118 Uiso 1 1 calc R . .
C43 C 0.7520(5) 0.5856(2) 0.7652(3) 0.0927(17) Uani 1 1 d U . .
H43 H 0.7108 0.5660 0.7430 0.111 Uiso 1 1 calc R . .
C44 C 0.7120(6) 0.6237(3) 0.8017(4) 0.1169(18) Uani 1 1 d U . .
H44 H 0.6467 0.6317 0.8012 0.140 Uiso 1 1 calc R . .
C45 C 0.7746(5) 0.6466(3) 0.8359(3) 0.0931(17) Uani 1 1 d U . .
H45 H 0.7510 0.6689 0.8634 0.112 Uiso 1 1 calc R . .
P3 P 0.99325(17) 0.96150(7) 0.81536(7) 0.0334(5) Uani 0.50 1 d PU A 1
C50 C 0.8965(3) 0.95798(14) 0.86428(17) 0.0318(14) Uani 0.50 1 d PGU A 1
C51 C 0.9036(4) 0.97855(19) 0.91876(19) 0.0493(19) Uani 0.50 1 d PGU A 1
H51 H 0.9611 0.9931 0.9306 0.059 Uiso 0.50 1 calc PR A 1
C52 C 0.8265(5) 0.9777(3) 0.9559(2) 0.080(3) Uani 0.50 1 d PGU A 1
H52 H 0.8313 0.9918 0.9932 0.096 Uiso 0.50 1 calc PR A 1
C53 C 0.7423(5) 0.9564(3) 0.9386(3) 0.085(2) Uani 0.50 1 d PGU A 1
H53 H 0.6896 0.9558 0.9640 0.103 Uiso 0.50 1 calc PR A 1
C54 C 0.7352(4) 0.9358(3) 0.8841(3) 0.098(2) Uani 0.50 1 d PGU A 1
H54 H 0.6777 0.9212 0.8723 0.118 Uiso 0.50 1 calc PR A 1
C55 C 0.8123(4) 0.93661(19) 0.8470(2) 0.061(2) Uani 0.50 1 d PGU A 1
H55 H 0.8075 0.9226 0.8097 0.074 Uiso 0.50 1 calc PR A 1
P3A P 0.9754(2) 0.95611(7) 0.81510(9) 0.0421(6) Uani 0.50 1 d PU . 2
C50A C 0.8538(4) 0.95394(16) 0.8421(2) 0.0462(16) Uani 0.50 1 d PGU . 2
C51A C 0.8366(5) 0.9380(2) 0.8980(2) 0.068(3) Uani 0.50 1 d PGU . 2
H51A H 0.8880 0.9299 0.9226 0.082 Uiso 0.50 1 calc PR . 2
C52A C 0.7443(5) 0.9339(3) 0.9179(3) 0.087(2) Uani 0.50 1 d PGU . 2
H52A H 0.7326 0.9230 0.9561 0.105 Uiso 0.50 1 calc PR . 2
C53A C 0.6692(4) 0.9457(3) 0.8819(4) 0.076(2) Uani 0.50 1 d PGU . 2
H53A H 0.6061 0.9428 0.8955 0.091 Uiso 0.50 1 calc PR . 2
C54A C 0.6864(4) 0.9616(3) 0.8261(4) 0.098(2) Uani 0.50 1 d PGU . 2
H54A H 0.6350 0.9697 0.8015 0.118 Uiso 0.50 1 calc PR . 2
C55A C 0.7787(4) 0.9657(2) 0.8062(3) 0.073(2) Uani 0.50 1 d PGU . 2
H55A H 0.7904 0.9766 0.7680 0.088 Uiso 0.50 1 calc PR . 2
C60 C 1.1019(3) 0.95895(14) 0.85814(16) 0.0373(16) Uani 0.50 1 d PGU A 1
C61 C 1.1631(3) 0.99797(15) 0.8555(2) 0.0457(19) Uani 0.50 1 d PGU A 1
H61 H 1.1492 1.0244 0.8309 0.055 Uiso 0.50 1 calc PR A 1
C62 C 1.2448(4) 0.9984(2) 0.8888(3) 0.066(2) Uani 0.50 1 d PGU A 1
H62 H 1.2867 1.0250 0.8870 0.079 Uiso 0.50 1 calc PR A 1
C63 C 1.2652(4) 0.9597(3) 0.9248(3) 0.062(2) Uani 0.50 1 d PGU A 1
H63 H 1.3211 0.9600 0.9476 0.074 Uiso 0.50 1 calc PR A 1
C64 C 1.2040(4) 0.9207(2) 0.9274(2) 0.051(2) Uani 0.50 1 d PGU A 1
H64 H 1.2180 0.8943 0.9520 0.061 Uiso 0.50 1 calc PR A 1
C65 C 1.1223(4) 0.92032(15) 0.8941(2) 0.0293(15) Uani 0.50 1 d PGU A 1
H65 H 1.0805 0.8937 0.8959 0.035 Uiso 0.50 1 calc PR A 1
C60A C 1.0547(3) 0.95229(16) 0.87363(18) 0.0435(16) Uani 0.50 1 d PGU . 2
C61A C 1.0461(4) 0.98556(19) 0.9181(2) 0.076(2) Uani 0.50 1 d PGU . 2
H61A H 0.9966 1.0087 0.9173 0.091 Uiso 0.50 1 calc PR . 2
C62A C 1.1098(6) 0.9850(3) 0.9637(2) 0.060(2) Uani 0.50 1 d PGU . 2
H62A H 1.1038 1.0078 0.9941 0.072 Uiso 0.50 1 calc PR . 2
C64A C 1.1821(5) 0.9512(3) 0.9649(3) 0.079(2) Uani 0.50 1 d PGU . 2
H64A H 1.2257 0.9509 0.9961 0.095 Uiso 0.50 1 calc PR . 2
C63A C 1.1908(5) 0.9180(3) 0.9205(3) 0.089(3) Uani 0.50 1 d PGU . 2
H63A H 1.2403 0.8949 0.9213 0.107 Uiso 0.50 1 calc PR . 2
C65A C 1.1271(4) 0.9185(2) 0.8748(2) 0.053(2) Uani 0.50 1 d PGU . 2
H65A H 1.1330 0.8958 0.8445 0.064 Uiso 0.50 1 calc PR . 2
Cl90 Cl 0.5164(8) 0.7203(2) 0.8009(3) 0.214(5) Uani 0.30 1 d PD B -2
Cl99 Cl 0.5110(5) 0.7149(2) 0.6760(2) 0.108(2) Uani 0.30 1 d PD B -2
C90 C 0.4634(9) 0.6986(6) 0.7409(3) 0.139(3) Uani 0.30 1 d PDU B -2
H90A H 0.3966 0.7091 0.7414 0.167 Uiso 0.30 1 calc PR B -2
H90B H 0.4637 0.6631 0.7432 0.167 Uiso 0.30 1 calc PR B -2
Cl91 Cl 1.2108(2) 0.80669(15) 0.79128(12) 0.0986(13) Uani 0.50 1 d PDU C 3
Cl92 Cl 1.3686(4) 0.8736(3) 0.7902(3) 0.205(3) Uani 0.50 1 d PDU C 3
C91 C 1.2532(5) 0.8624(3) 0.7766(4) 0.064(2) Uani 0.50 1 d PDU C 3
H91A H 1.2417 0.8689 0.7352 0.077 Uiso 0.50 1 calc PR C 3
H91B H 1.2152 0.8858 0.7988 0.077 Uiso 0.50 1 calc PR C 3
Cl93 Cl 1.5101(3) 0.9979(2) 0.9867(2) 0.0849(18) Uani 0.30 1 d PDU . 1
Cl94 Cl 1.4780(7) 0.9818(3) 0.8663(3) 0.154(3) Uani 0.30 1 d PDU . 1
C92 C 1.4281(6) 0.9923(6) 0.9338(3) 0.055(3) Uani 0.30 1 d PDU . 1
H92A H 1.3900 1.0221 0.9320 0.065 Uiso 0.30 1 calc PR . 1
H92B H 1.3851 0.9655 0.9434 0.065 Uiso 0.30 1 calc PR . 1

loop_
_atom_site_aniso_label
_atom_site_aniso_U_11
_atom_site_aniso_U_22
_atom_site_aniso_U_33
_atom_site_aniso_U_23
_atom_site_aniso_U_13
_atom_site_aniso_U_12
Pt1 0.04209(7) 0.03981(7) 0.02535(5) 0.00592(7) 0.00726(7) -0.00202(8)
Pt2 0.04321(11) 0.02734(9) 0.02843(8) 0.000 -0.00468(10) 0.000
P1 0.0388(5) 0.0378(5) 0.0215(4) -0.0006(4) 0.0060(4) 0.0019(5)
P2 0.0367(5) 0.0313(5) 0.0262(4) 0.0035(4) 0.0009(4) -0.0016(4)
Cl1 0.0767(7) 0.0609(7) 0.0286(5) 0.0042(5) 0.0159(5) 0.0057(6)
Cl2 0.0738(7) 0.0531(6) 0.0566(6) 0.0176(5) 0.0223(6) -0.0031(7)
Cl3 0.0658(7) 0.0372(5) 0.0410(5) -0.0042(4) 0.0070(5) 0.0086(5)
C1 0.043(2) 0.0231(16) 0.0319(15) -0.0026(14) 0.0046(18) 0.0014(18)
C2 0.0316(19) 0.038(2) 0.0222(16) 0.0018(15) 0.0026(15) -0.0040(16)
C3 0.035(2) 0.036(2) 0.0182(15) 0.0016(15) 0.0071(15) 0.0002(17)
C4 0.042(2) 0.0350(19) 0.0174(15) 0.0014(14) 0.0044(15) 0.0045(17)
C5 0.046(2) 0.044(2) 0.0248(17) -0.0036(16) 0.0000(16) 0.0039(18)
C6 0.048(2) 0.0260(17) 0.0316(16) 0.0042(14) -0.0015(19) -0.0007(19)
C10 0.0383(18) 0.050(2) 0.0213(16) -0.0068(14) 0.0076(13) -0.0032(17)
C11 0.054(2) 0.063(3) 0.077(3) -0.018(2) -0.014(2) 0.005(2)
C12 0.066(3) 0.070(3) 0.094(4) -0.008(3) -0.030(3) -0.005(2)
C13 0.063(2) 0.076(2) 0.059(3) -0.018(2) -0.011(2) -0.023(2)
C14 0.082(3) 0.070(2) 0.061(3) -0.038(2) -0.008(2) 0.006(2)
C15 0.055(2) 0.071(3) 0.057(3) -0.022(2) -0.017(2) 0.016(2)
C20 0.0368(18) 0.044(2) 0.0335(16) 0.0029(18) 0.0008(14) 0.0068(19)
C21 0.059(2) 0.077(3) 0.0316(18) -0.002(2) 0.0001(17) 0.014(2)
C22 0.044(2) 0.058(3) 0.055(2) -0.003(2) 0.0181(19) -0.007(2)
C23 0.031(2) 0.073(3) 0.078(3) 0.009(3) 0.0041(17) -0.007(2)
C24 0.051(2) 0.128(5) 0.041(2) 0.008(3) -0.0109(18) -0.004(3)
C25 0.054(2) 0.082(3) 0.0326(17) -0.006(2) 0.0032(18) -0.004(3)
C30 0.057(2) 0.051(2) 0.0151(15) 0.0003(16) -0.0017(17) 0.0037(18)
C31 0.080(2) 0.054(2) 0.059(3) 0.007(2) -0.008(3) 0.004(2)
C32 0.107(3) 0.074(3) 0.059(3) 0.013(3) -0.005(3) 0.038(2)
C33 0.066(2) 0.106(3) 0.057(3) -0.020(3) -0.013(2) 0.040(2)
C34 0.051(2) 0.093(3) 0.054(3) -0.023(3) -0.001(2) 0.007(2)
C35 0.048(2) 0.066(2) 0.038(2) -0.007(2) 0.0002(19) 0.0028(17)
C40 0.052(2) 0.037(2) 0.0410(19) 0.0110(16) 0.0062(19) -0.0060(18)
C41 0.067(3) 0.098(3) 0.098(3) -0.055(2) -0.022(2) -0.005(2)
C42 0.114(3) 0.121(4) 0.060(3) -0.037(2) -0.017(3) -0.044(3)
C43 0.096(3) 0.093(3) 0.090(4) 0.000(2) -0.042(3) -0.043(3)
C44 0.093(3) 0.133(3) 0.124(4) -0.013(3) -0.024(2) -0.024(2)
C45 0.068(2) 0.104(3) 0.107(3) -0.025(2) -0.005(2) -0.007(2)
P3 0.0477(10) 0.0340(9) 0.0187(7) 0.0024(7) -0.0014(8) -0.0066(10)
C50 0.047(2) 0.024(3) 0.025(2) -0.003(2) 0.001(2) 0.002(3)
C51 0.079(3) 0.042(4) 0.027(2) 0.004(3) 0.007(2) 0.008(4)
C52 0.100(4) 0.113(7) 0.027(3) 0.014(4) 0.017(2) 0.067(4)
C53 0.072(3) 0.056(4) 0.128(3) 0.039(4) 0.057(3) 0.060(3)
C54 0.060(2) 0.098(6) 0.136(3) 0.030(3) 0.018(2) -0.016(4)
C55 0.058(3) 0.045(5) 0.082(4) -0.010(4) 0.007(3) -0.021(3)
P3A 0.0823(15) 0.0140(9) 0.0300(10) -0.0075(8) -0.0048(10) 0.0044(10)
C50A 0.082(2) 0.017(4) 0.040(3) -0.010(3) -0.007(2) 0.001(4)
C51A 0.092(3) 0.077(7) 0.036(3) -0.013(4) 0.004(3) -0.011(5)
C52A 0.097(3) 0.034(5) 0.130(4) 0.015(4) 0.051(3) 0.045(4)
C53A 0.068(3) 0.040(5) 0.120(4) -0.012(4) 0.049(3) -0.011(4)
C54A 0.060(2) 0.098(6) 0.136(3) 0.030(3) 0.018(2) -0.016(4)
C55A 0.063(3) 0.087(6) 0.070(4) 0.049(4) 0.006(2) -0.026(4)
C60 0.035(2) 0.036(3) 0.041(3) 0.010(3) -0.003(2) 0.003(2)
C61 0.036(3) 0.041(3) 0.060(4) 0.023(3) -0.017(3) -0.002(2)
C62 0.074(4) 0.076(3) 0.048(4) 0.026(3) -0.027(3) -0.050(3)
C63 0.041(3) 0.076(4) 0.069(4) 0.014(3) -0.040(3) 0.004(3)
C64 0.073(4) 0.043(3) 0.037(4) 0.005(3) -0.025(3) 0.002(3)
C65 0.032(3) 0.026(3) 0.030(3) 0.003(2) 0.011(2) 0.007(3)
C60A 0.081(3) 0.024(3) 0.025(3) -0.007(2) 0.002(2) 0.009(3)
C61A 0.083(4) 0.064(4) 0.080(3) -0.052(3) -0.044(3) 0.043(3)
C62A 0.078(4) 0.064(4) 0.037(3) -0.013(3) -0.014(3) -0.008(3)
C64A 0.103(4) 0.090(5) 0.043(3) 0.015(3) -0.036(4) 0.021(3)
C63A 0.112(5) 0.076(5) 0.079(5) -0.001(3) -0.029(3) 0.037(4)
C65A 0.047(4) 0.052(4) 0.060(4) -0.023(3) 0.005(3) 0.010(3)
Cl90 0.298(13) 0.097(3) 0.245(7) -0.119(4) 0.019(9) -0.018(7)
Cl99 0.102(4) 0.083(4) 0.139(5) -0.011(4) 0.009(4) 0.014(4)
C90 0.140(5) 0.137(5) 0.140(5) 0.000(4) -0.002(4) -0.007(4)
Cl91 0.0657(17) 0.184(3) 0.0463(13) 0.003(2) -0.0034(13) 0.015(2)
Cl92 0.273(6) 0.211(5) 0.131(4) -0.052(4) 0.012(4) -0.029(5)
C91 0.064(4) 0.094(4) 0.035(3) -0.029(3) -0.008(3) 0.041(3)
Cl93 0.078(2) 0.064(2) 0.113(5) 0.012(3) 0.035(3) -0.006(3)
Cl94 0.179(6) 0.091(4) 0.193(6) -0.001(5) -0.005(5) -0.010(5)
C92 0.056(4) 0.047(4) 0.061(5) 0.004(4) 0.008(4) -0.003(4)

loop_
_atom_type_symbol
_atom_type_description
_atom_type_scat_dispersion_real
_atom_type_scat_dispersion_imag
_atom_type_scat_source
C C 0.0033 0.0016 'International Tables Vol C Tables 4.2.6.8 and 6.1.1.4'
H H 0.0000 0.0000 'International Tables Vol C Tables 4.2.6.8 and 6.1.1.4'
P P 0.1023 0.0942 'International Tables Vol C Tables 4.2.6.8 and 6.1.1.4'
Cl Cl 0.1484 0.1585 'International Tables Vol C Tables 4.2.6.8 and 6.1.1.4'
Pt Pt -1.7033 8.3905 'International Tables Vol C Tables 4.2.6.8 and 6.1.1.4'

loop_
_geom_angle_atom_site_label_1
_geom_angle_atom_site_label_2
_geom_angle_atom_site_label_3
_geom_angle
_geom_angle_site_symmetry_1
_geom_angle_site_symmetry_3
P1 Pt1 P2 88.57(4) . .
P1 Pt1 Cl2 178.09(4) . .
P2 Pt1 Cl2 89.73(4) . .
P1 Pt1 Cl1 90.64(4) . .
P2 Pt1 Cl1 178.51(4) . .
Cl2 Pt1 Cl1 91.07(4) . .
P3 Pt2 P3 90.72(10) 3_756 .
P3 Pt2 P3A 6.90(10) 3_756 3_756
P3 Pt2 P3A 88.20(7) . 3_756
P3 Pt2 P3A 88.19(7) 3_756 .
P3 Pt2 P3A 6.90(10) . .
P3A Pt2 P3A 86.42(11) 3_756 .
P3 Pt2 Cl3 173.06(7) 3_756 .
P3 Pt2 Cl3 89.60(6) . .
P3A Pt2 Cl3 177.74(6) 3_756 .
P3A Pt2 Cl3 91.33(6) . .
P3 Pt2 Cl3 89.60(6) 3_756 3_756
P3 Pt2 Cl3 173.06(7) . 3_756
P3A Pt2 Cl3 91.33(6) 3_756 3_756
P3A Pt2 Cl3 177.74(6) . 3_756
Cl3 Pt2 Cl3 90.92(5) . 3_756
C10 P1 C20 109.93(19) . .
C10 P1 C3 105.57(17) . .
C20 P1 C3 103.02(17) . .
C10 P1 Pt1 114.74(13) . .
C20 P1 Pt1 114.83(15) . .
C3 P1 Pt1 107.62(13) . .
C40 P2 C30 108.2(2) . .
C40 P2 C2 104.60(18) . .
C30 P2 C2 104.26(19) . .
C40 P2 Pt1 115.80(15) . .
C30 P2 Pt1 115.38(12) . .
C2 P2 Pt1 107.45(12) . .
C1 C1 C2 177.5(4) 3_756 .
C3 C2 C1 121.3(3) . .
C3 C2 P2 118.2(3) . .
C1 C2 P2 120.5(3) . .
C2 C3 C4 123.1(3) . .
C2 C3 P1 117.8(3) . .
C4 C3 P1 119.1(3) . .
C5 C4 C3 176.2(4) . .
C4 C5 C6 177.8(4) . .
C6 C6 C5 121.8(2) 3_756 .
C6 C6 P3A 119.99(13) 3_756 .
C5 C6 P3A 117.9(3) . .
C6 C6 P3 116.41(14) 3_756 .
C5 C6 P3 121.7(3) . .
P3A C6 P3 8.30(12) . .
C11 C10 C15 118.9(4) . .
C11 C10 P1 118.8(4) . .
C15 C10 P1 122.1(3) . .
C10 C11 C12 120.3(5) . .
C13 C12 C11 119.4(5) . .
C12 C13 C14 122.3(5) . .
C13 C14 C15 118.5(5) . .
C10 C15 C14 120.2(5) . .
C21 C20 C25 118.2(4) . .
C21 C20 P1 119.1(3) . .
C25 C20 P1 122.2(3) . .
C20 C21 C22 121.7(4) . .
C23 C22 C21 117.5(4) . .
C24 C23 C22 121.5(4) . .
C25 C24 C23 119.9(5) . .
C24 C25 C20 121.2(4) . .
C35 C30 C31 119.6(5) . .
C35 C30 P2 122.1(4) . .
C31 C30 P2 117.7(4) . .
C30 C31 C32 117.5(5) . .
C33 C32 C31 119.9(6) . .
C34 C33 C32 121.8(6) . .
C33 C34 C35 120.1(5) . .
C34 C35 C30 120.9(5) . .
C41 C40 C45 117.0(5) . .
C41 C40 P2 125.1(4) . .
C45 C40 P2 117.9(4) . .
C40 C41 C42 120.8(6) . .
C43 C42 C41 121.4(6) . .
C42 C43 C44 121.3(6) . .
C45 C44 C43 115.2(7) . .
C44 C45 C40 123.8(7) . .
C50 P3 C60 107.4(2) . .
C50 P3 C6 103.2(2) . .
C60 P3 C6 103.2(2) . .
C50 P3 Pt2 121.69(17) . .
C60 P3 Pt2 111.98(16) . .
C6 P3 Pt2 107.49(13) . .
C51 C50 C55 120.0 . .
C51 C50 P3 120.0(2) . .
C55 C50 P3 119.9(2) . .
C50 C51 C52 120.0 . .
C53 C52 C51 120.0 . .
C52 C53 C54 120.0 . .
C55 C54 C53 120.0 . .
C54 C55 C50 120.0 . .
C60A P3A C6 104.1(2) . .
C60A P3A C50A 109.4(2) . .
C6 P3A C50A 104.6(2) . .
C60A P3A Pt2 117.31(19) . .
C6 P3A Pt2 106.76(15) . .
C50A P3A Pt2 113.39(19) . .
C51A C50A C55A 120.0 . .
C51A C50A P3A 119.6(3) . .
C55A C50A P3A 120.3(3) . .
C52A C51A C50A 120.0 . .
C51A C52A C53A 120.0 . .
C54A C53A C52A 120.0 . .
C53A C54A C55A 120.0 . .
C54A C55A C50A 120.0 . .
C61 C60 C65 120.0 . .
C61 C60 P3 118.0(2) . .
C65 C60 P3 122.0(2) . .
C60 C61 C62 120.0 . .
C63 C62 C61 120.0 . .
C62 C63 C64 120.0 . .
C65 C64 C63 120.0 . .
C64 C65 C60 120.0 . .
C61A C60A C65A 120.0 . .
C61A C60A P3A 118.3(3) . .
C65A C60A P3A 121.7(3) . .
C60A C61A C62A 120.0 . .
C61A C62A C64A 120.0 . .
C61A C62A C62A 132.7(4) . 4_577
C64A C62A C62A 106.4(5) . 4_577
C63A C64A C62A 120.0 . .
C65A C63A C64A 120.0 . .
C63A C65A C60A 120.0 . .
Cl90 C90 Cl99 117.1(9) . .
Cl92 C91 Cl91 118.2(5) . .
Cl93 Cl93 C92 136.7(4) 4_577 .
Cl93 Cl93 C92 32.0(3) 4_577 4_577
C92 Cl93 C92 105.0(5) . 4_577
Cl93 C92 Cl94 112.8(6) . .
Cl93 C92 Cl93 11.28(19) . 4_577
Cl94 C92 Cl93 124.1(6) . 4_577

loop_
_geom_bond_atom_site_label_1
_geom_bond_atom_site_label_2
_geom_bond_distance
_geom_bond_site_symmetry_2
Pt1 P1 2.1966(10) .
Pt1 P2 2.2024(10) .
Pt1 Cl2 2.3649(12) .
Pt1 Cl1 2.3853(11) .
Pt2 P3 2.1337(19) 3_756
Pt2 P3 2.1337(19) .
Pt2 P3A 2.262(2) 3_756
Pt2 P3A 2.262(2) .
Pt2 Cl3 2.3633(11) .
Pt2 Cl3 2.3633(11) 3_756
P1 C10 1.823(4) .
P1 C20 1.827(4) .
P1 C3 1.848(4) .
P2 C40 1.783(4) .
P2 C30 1.823(5) .
P2 C2 1.844(4) .
C1 C1 1.173(7) 3_756
C1 C2 1.442(5) .
C2 C3 1.331(5) .
C3 C4 1.412(5) .
C4 C5 1.176(5) .
C5 C6 1.460(5) .
C6 C6 1.307(7) 3_756
C6 P3A 1.789(4) .
C6 P3 1.911(4) .
C10 C11 1.326(6) .
C10 C15 1.356(7) .
C11 C12 1.391(8) .
C12 C13 1.311(8) .
C13 C14 1.315(8) .
C14 C15 1.392(7) .
C20 C21 1.387(6) .
C20 C25 1.399(6) .
C21 C22 1.400(7) .
C22 C23 1.392(7) .
C23 C24 1.377(7) .
C24 C25 1.362(7) .
C30 C35 1.376(7) .
C30 C31 1.385(7) .
C31 C32 1.422(9) .
C32 C33 1.360(9) .
C33 C34 1.316(8) .
C34 C35 1.373(7) .
C40 C41 1.355(7) .
C40 C45 1.404(8) .
C41 C42 1.402(9) .
C42 C43 1.277(9) .
C43 C44 1.469(11) .
C44 C45 1.349(11) .
P3 C50 1.780(5) .
P3 C60 1.831(4) .
C50 C51 1.3900 .
C50 C55 1.3900 .
C51 C52 1.3900 .
C52 C53 1.3900 .
C53 C54 1.3900 .
C54 C55 1.3900 .
P3A C60A 1.764(5) .
P3A C50A 1.831(6) .
C50A C51A 1.3900 .
C50A C55A 1.3900 .
C51A C52A 1.3900 .
C52A C53A 1.3900 .
C53A C54A 1.3900 .
C54A C55A 1.3900 .
C60 C61 1.3900 .
C60 C65 1.3900 .
C61 C62 1.3900 .
C62 C63 1.3900 .
C63 C64 1.3900 .
C64 C65 1.3900 .
C60A C61A 1.3900 .
C60A C65A 1.3900 .
C61A C62A 1.3900 .
C62A C64A 1.3900 .
C62A C62A 1.877(9) 4_577
C64A C63A 1.3900 .
C63A C65A 1.3900 .
Cl90 C90 1.692(11) .
Cl99 C90 1.709(10) .
Cl91 C91 1.694(8) .
Cl92 C91 1.693(8) .
Cl93 Cl93 0.627(9) 4_577
Cl93 C92 1.696(9) .
Cl93 C92 2.195(9) 4_577
Cl94 C92 1.740(10) .
C92 Cl93 2.195(9) 4_577
